data_2234470
loop_
_publ_author_name
'Czollner, Laszlo'
'Jordis, Ulrich'
'Mereiter, Kurt'

_publ_section_title
;
 (3\b,18\b,20\b)-<i>N</i>-Ethoxycarbonylmethyl-3-nitrato-11-oxoolean-12-ene-29-carboxamide
 methanol monosolvate
;
_journal_coeditor_code XU5490
_journal_issue 4
_journal_name_full 'Acta Crystallographica Section E'
_journal_page_first o1229
_journal_page_last o1230
_journal_paper_doi 10.1107/S1600536812012561
_journal_volume 68
_journal_year 2012
_chemical_formula_iupac 'C34 H52 N2 O7, C H4 O'
_chemical_formula_moiety 'C34 H52 N2 O7, C H4 O'
_chemical_formula_sum 'C35 H56 N2 O8'
_chemical_formula_weight 632.82
_chemical_name_systematic
;
(3\b,18\b,20\b)-<i>N</i>-Ethoxycarbonylmethyl-3-nitrato-11-oxoolean-12-ene-29-
carboxamide methanol monosolvate
;
_space_group_IT_number 19
_symmetry_cell_setting orthorhombic
_symmetry_space_group_name_Hall 'P 2ac 2ab'
_symmetry_space_group_name_H-M 'P 21 21 21'
_atom_sites_solution_hydrogens geom
_atom_sites_solution_primary direct
_atom_sites_solution_secondary difmap
_audit_creation_method SHELXL-97
_cell_angle_alpha 90.00
_cell_angle_beta 90.00
_cell_angle_gamma 90.00
_cell_formula_units_Z 4
_cell_length_a 10.1598(8)
_cell_length_b 11.1275(9)
_cell_length_c 30.387(2)
_cell_measurement_reflns_used 9832
_cell_measurement_temperature 100(2)
_cell_measurement_theta_max 30.42
_cell_measurement_theta_min 2.41
_cell_volume 3435.3(4)
_computing_cell_refinement 'SAINT (Bruker, 2008)'
_computing_data_collection 'APEX2 (Bruker, 2008)'
_computing_data_reduction 'SAINT, SADABS and XPREP (Bruker, 2008)'
_computing_molecular_graphics 'Mercury (Macrae <i>et al.</i>, 2006)'
_computing_publication_material 'PLATON (Spek, 2009) and publCIF (Westrip, 2010)'
_computing_structure_refinement 'SHELXL97 (Sheldrick, 2008)'
_computing_structure_solution 'SHELXS97 (Sheldrick, 2008)'
_diffrn_ambient_temperature 100(2)
_diffrn_measured_fraction_theta_full 0.997
_diffrn_measured_fraction_theta_max 0.997
_diffrn_measurement_device_type 'Bruker Kappa APEXII CCD'
_diffrn_measurement_method '\f and \w scans'
_diffrn_radiation_monochromator graphite
_diffrn_radiation_source 'fine-focus sealed tube'
_diffrn_radiation_type MoK\a
_diffrn_radiation_wavelength 0.71073
_diffrn_reflns_av_R_equivalents 0.0357
_diffrn_reflns_av_sigmaI/netI 0.0191
_diffrn_reflns_limit_h_max 14
_diffrn_reflns_limit_h_min -14
_diffrn_reflns_limit_k_max 15
_diffrn_reflns_limit_k_min -15
_diffrn_reflns_limit_l_max 42
_diffrn_reflns_limit_l_min -42
_diffrn_reflns_number 49017
_diffrn_reflns_theta_full 30.00
_diffrn_reflns_theta_max 30.00
_diffrn_reflns_theta_min 2.72
_diffrn_standards_decay_% 0
_exptl_absorpt_coefficient_mu 0.086
_exptl_absorpt_correction_T_max 1.00
_exptl_absorpt_correction_T_min 0.88
_exptl_absorpt_correction_type multi-scan
_exptl_absorpt_process_details '(SADABS; Bruker, 2008)'
_exptl_crystal_colour colourless
_exptl_crystal_density_diffrn 1.224
_exptl_crystal_density_method 'not measured'
_exptl_crystal_description plate
_exptl_crystal_F_000 1376
_exptl_crystal_size_max 0.55
_exptl_crystal_size_mid 0.53
_exptl_crystal_size_min 0.15
_refine_diff_density_max 0.675
_refine_diff_density_min -0.384
_refine_ls_extinction_method none
_refine_ls_goodness_of_fit_ref 1.100
_refine_ls_hydrogen_treatment constr
_refine_ls_matrix_type full
_refine_ls_number_parameters 416
_refine_ls_number_reflns 5565
_refine_ls_number_restraints 0
_refine_ls_restrained_S_all 1.100
_refine_ls_R_factor_all 0.0519
_refine_ls_R_factor_gt 0.0444
_refine_ls_shift/su_max 0.000
_refine_ls_shift/su_mean 0.000
_refine_ls_structure_factor_coef Fsqd
_refine_ls_weighting_details 'calc w=1/[\s^2^(Fo^2^)+(0.0659P)^2^+1.0649P] where P=(Fo^2^+2Fc^2^)/3'
_refine_ls_weighting_scheme calc
_refine_ls_wR_factor_gt 0.1145
_refine_ls_wR_factor_ref 0.1218
_reflns_number_gt 5044
_reflns_number_total 5565
_reflns_threshold_expression I>2\s(I)
_cod_data_source_file xu5490.cif
_cod_data_source_block I
_cod_original_cell_volume 3435.3(5)
_cod_database_code 2234470
_cod_database_fobs_code 2234470

loop_
_symmetry_equiv_pos_as_xyz
'x, y, z'
'-x+1/2, -y, z+1/2'
'-x, y+1/2, -z+1/2'
'x+1/2, -y+1/2, -z'

loop_
_atom_site_type_symbol
_atom_site_label
_atom_site_fract_x
_atom_site_fract_y
_atom_site_fract_z
_atom_site_U_iso_or_equiv
_atom_site_adp_type
_atom_site_calc_flag
_atom_site_refinement_flags
_atom_site_occupancy
_atom_site_symmetry_multiplicity
O O1 1.24049(15) 0.35130(14) 0.11927(4) 0.0235(3) Uani d . 1 1
O O2 1.36996(17) 0.22076(15) 0.15496(6) 0.0312(4) Uani d . 1 1
O O3 1.43774(19) 0.3126(2) 0.09603(6) 0.0416(5) Uani d . 1 1
O O4 0.97494(15) 0.54091(15) 0.30766(5) 0.0278(3) Uani d . 1 1
O O5 0.43899(16) 0.36705(16) 0.49446(6) 0.0332(4) Uani d . 1 1
O O6 0.7628(3) 0.6180(2) 0.45042(6) 0.0531(6) Uani d . 1 1
O O7 0.7763(2) 0.66683(18) 0.52248(6) 0.0458(5) Uani d . 1 1
N N1 1.35858(19) 0.28882(17) 0.12425(6) 0.0266(4) Uani d . 1 1
N N2 0.64623(18) 0.40002(17) 0.47119(6) 0.0259(4) Uani d . 1 1
H H2N 0.7079 0.3830 0.4518 0.031 Uiso calc R 1 1
C C1 1.09373(18) 0.41293(17) 0.23173(6) 0.0171(3) Uani d . 1 1
H H1A 1.1245 0.4667 0.2556 0.021 Uiso calc R 1 1
H H1B 1.0903 0.3302 0.2437 0.021 Uiso calc R 1 1
C C2 1.19274(18) 0.41682(17) 0.19389(6) 0.0181(3) Uani d . 1 1
H H2A 1.2026 0.5006 0.1835 0.022 Uiso calc R 1 1
H H2B 1.2796 0.3888 0.2045 0.022 Uiso calc R 1 1
C C3 1.14771(19) 0.33810(17) 0.15614(6) 0.0179(3) Uani d . 1 1
H H3 1.1464 0.2523 0.1659 0.021 Uiso calc R 1 1
C C4 1.01167(19) 0.37181(18) 0.13737(6) 0.0192(3) Uani d . 1 1
C C5 0.91408(18) 0.37368(16) 0.17714(6) 0.0162(3) Uani d . 1 1
H H5 0.9131 0.2891 0.1883 0.019 Uiso calc R 1 1
C C6 0.77159(19) 0.39889(18) 0.16342(6) 0.0208(4) Uani d . 1 1
H H6A 0.7604 0.4858 0.1575 0.025 Uiso calc R 1 1
H H6B 0.7510 0.3544 0.1360 0.025 Uiso calc R 1 1
C C7 0.67731(19) 0.35989(18) 0.20001(6) 0.0210(4) Uani d . 1 1
H H7A 0.6826 0.2715 0.2033 0.025 Uiso calc R 1 1
H H7B 0.5863 0.3800 0.1910 0.025 Uiso calc R 1 1
C C8 0.70534(17) 0.41850(16) 0.24500(6) 0.0152(3) Uani d . 1 1
C C9 0.85615(17) 0.41574(16) 0.25560(6) 0.0145(3) Uani d . 1 1
H H9 0.8759 0.3294 0.2618 0.017 Uiso calc R 1 1
C C10 0.95365(18) 0.45125(15) 0.21774(5) 0.0146(3) Uani d . 1 1
C C11 0.87786(18) 0.47971(17) 0.29951(6) 0.0180(3) Uani d . 1 1
C C12 0.77583(18) 0.46438(17) 0.33337(6) 0.0178(3) Uani d . 1 1
H H12 0.7923 0.4972 0.3617 0.021 Uiso calc R 1 1
C C13 0.66101(17) 0.40716(16) 0.32705(6) 0.0160(3) Uani d . 1 1
C C14 0.63076(18) 0.34767(16) 0.28289(6) 0.0159(3) Uani d . 1 1
C C15 0.48044(18) 0.34403(18) 0.27359(6) 0.0197(4) Uani d . 1 1
H H15A 0.4530 0.4229 0.2616 0.024 Uiso calc R 1 1
H H15B 0.4631 0.2828 0.2507 0.024 Uiso calc R 1 1
C C16 0.39605(19) 0.31545(18) 0.31388(7) 0.0217(4) Uani d . 1 1
H H16A 0.4151 0.2324 0.3237 0.026 Uiso calc R 1 1
H H16B 0.3020 0.3192 0.3055 0.026 Uiso calc R 1 1
C C17 0.42072(18) 0.40218(18) 0.35212(7) 0.0200(4) Uani d . 1 1
C C18 0.56722(18) 0.39382(17) 0.36569(6) 0.0178(3) Uani d . 1 1
H H18 0.5851 0.4618 0.3863 0.021 Uiso calc R 1 1
C C19 0.5989(2) 0.27590(18) 0.39060(6) 0.0212(4) Uani d . 1 1
H H19A 0.5889 0.2075 0.3700 0.025 Uiso calc R 1 1
H H19B 0.6921 0.2781 0.4001 0.025 Uiso calc R 1 1
C C20 0.5117(2) 0.25336(19) 0.43106(7) 0.0242(4) Uani d . 1 1
C C21 0.3676(2) 0.2538(2) 0.41571(8) 0.0278(4) Uani d . 1 1
H H21A 0.3525 0.1853 0.3956 0.033 Uiso calc R 1 1
H H21B 0.3090 0.2437 0.4415 0.033 Uiso calc R 1 1
C C22 0.3332(2) 0.3711(2) 0.39203(7) 0.0262(4) Uani d . 1 1
H H22A 0.3390 0.4378 0.4135 0.031 Uiso calc R 1 1
H H22B 0.2407 0.3664 0.3820 0.031 Uiso calc R 1 1
C C23 0.9709(2) 0.2695(2) 0.10587(7) 0.0273(4) Uani d . 1 1
H H23A 1.0442 0.2508 0.0861 0.041 Uiso calc R 1 1
H H23B 0.8944 0.2949 0.0885 0.041 Uiso calc R 1 1
H H23C 0.9481 0.1979 0.1230 0.041 Uiso calc R 1 1
C C24 1.0178(2) 0.4897(2) 0.11115(7) 0.0269(4) Uani d . 1 1
H H24A 1.0641 0.5508 0.1285 0.040 Uiso calc R 1 1
H H24B 0.9282 0.5174 0.1048 0.040 Uiso calc R 1 1
H H24C 1.0649 0.4761 0.0835 0.040 Uiso calc R 1 1
C C25 0.9541(2) 0.58783(17) 0.20873(6) 0.0210(4) Uani d . 1 1
H H25A 0.9410 0.6313 0.2364 0.032 Uiso calc R 1 1
H H25B 0.8829 0.6078 0.1882 0.032 Uiso calc R 1 1
H H25C 1.0388 0.6111 0.1958 0.032 Uiso calc R 1 1
C C26 0.6570(2) 0.54965(17) 0.24300(7) 0.0209(4) Uani d . 1 1
H H26A 0.6996 0.5909 0.2183 0.031 Uiso calc R 1 1
H H26B 0.6793 0.5906 0.2706 0.031 Uiso calc R 1 1
H H26C 0.5614 0.5508 0.2389 0.031 Uiso calc R 1 1
C C27 0.6788(2) 0.21528(16) 0.28652(7) 0.0207(4) Uani d . 1 1
H H27A 0.7626 0.2129 0.3025 0.031 Uiso calc R 1 1
H H27B 0.6910 0.1819 0.2569 0.031 Uiso calc R 1 1
H H27C 0.6131 0.1676 0.3024 0.031 Uiso calc R 1 1
C C28 0.3869(2) 0.53116(18) 0.33834(7) 0.0234(4) Uani d . 1 1
H H28A 0.3980 0.5851 0.3636 0.035 Uiso calc R 1 1
H H28B 0.2955 0.5344 0.3281 0.035 Uiso calc R 1 1
H H28C 0.4457 0.5564 0.3145 0.035 Uiso calc R 1 1
C C29 0.5290(2) 0.34592(19) 0.46787(7) 0.0241(4) Uani d . 1 1
C C30 0.5474(2) 0.1303(2) 0.45119(8) 0.0312(5) Uani d . 1 1
H H30A 0.4898 0.1139 0.4763 0.047 Uiso calc R 1 1
H H30B 0.6393 0.1314 0.4610 0.047 Uiso calc R 1 1
H H30C 0.5359 0.0673 0.4290 0.047 Uiso calc R 1 1
C C31 0.6742(2) 0.4853(2) 0.50557(7) 0.0288(4) Uani d . 1 1
H H31A 0.7311 0.4468 0.5279 0.035 Uiso calc R 1 1
H H31B 0.5908 0.5086 0.5201 0.035 Uiso calc R 1 1
C C32 0.7418(3) 0.5969(2) 0.48836(8) 0.0343(5) Uani d . 1 1
C C33 0.8405(4) 0.7825(3) 0.51337(11) 0.0540(8) Uani d . 1 1
H H33A 0.8960 0.7756 0.4867 0.065 Uiso calc R 1 1
H H33B 0.8976 0.8052 0.5384 0.065 Uiso calc R 1 1
C C34 0.7380(4) 0.8759(3) 0.50655(12) 0.0644(10) Uani d . 1 1
H H34A 0.6815 0.8527 0.4818 0.097 Uiso calc R 1 1
H H34B 0.7803 0.9530 0.5001 0.097 Uiso calc R 1 1
H H34C 0.6846 0.8835 0.5333 0.097 Uiso calc R 1 1
O O8 0.38763(16) 0.1963(2) 0.55652(6) 0.0416(5) Uani d . 1 1
H H8 0.4016 0.2506 0.5379 0.062 Uiso calc R 1 1
C C35 0.5070(2) 0.1671(3) 0.57816(8) 0.0371(5) Uani d . 1 1
H H35A 0.5336 0.2342 0.5970 0.056 Uiso calc R 1 1
H H35B 0.5757 0.1518 0.5562 0.056 Uiso calc R 1 1
H H35C 0.4941 0.0950 0.5962 0.056 Uiso calc R 1 1

loop_
_atom_site_aniso_label
_atom_site_aniso_U_11
_atom_site_aniso_U_22
_atom_site_aniso_U_33
_atom_site_aniso_U_12
_atom_site_aniso_U_13
_atom_site_aniso_U_23
O1 0.0232(7) 0.0269(7) 0.0203(6) 0.0070(6) 0.0020(5) 0.0015(5)
O2 0.0276(8) 0.0276(7) 0.0384(8) 0.0093(7) 0.0014(7) 0.0064(7)
O3 0.0313(9) 0.0535(12) 0.0399(9) 0.0083(9) 0.0150(8) 0.0041(9)
O4 0.0220(7) 0.0355(8) 0.0259(7) -0.0126(7) 0.0030(6) -0.0124(6)
O5 0.0256(7) 0.0384(9) 0.0356(8) 0.0058(7) 0.0138(7) 0.0080(7)
O6 0.0758(15) 0.0490(11) 0.0345(9) -0.0191(12) 0.0162(10) 0.0097(8)
O7 0.0582(13) 0.0365(9) 0.0427(10) -0.0103(9) 0.0196(9) -0.0067(8)
N1 0.0239(8) 0.0255(8) 0.0305(9) 0.0041(7) 0.0031(7) -0.0032(7)
N2 0.0236(8) 0.0304(9) 0.0238(8) 0.0012(7) 0.0078(7) 0.0030(7)
C1 0.0158(7) 0.0190(8) 0.0166(7) -0.0007(7) -0.0027(6) 0.0005(6)
C2 0.0171(8) 0.0192(8) 0.0181(7) -0.0003(7) -0.0011(6) -0.0013(6)
C3 0.0190(8) 0.0178(7) 0.0169(7) 0.0040(7) -0.0012(7) -0.0005(6)
C4 0.0205(8) 0.0216(8) 0.0156(7) 0.0025(7) -0.0044(7) -0.0018(6)
C5 0.0180(8) 0.0153(7) 0.0153(7) 0.0008(6) -0.0040(6) -0.0027(6)
C6 0.0185(8) 0.0246(9) 0.0192(8) 0.0032(7) -0.0056(7) -0.0002(7)
C7 0.0174(8) 0.0230(9) 0.0226(8) -0.0012(7) -0.0072(7) -0.0036(7)
C8 0.0131(7) 0.0136(7) 0.0188(7) 0.0003(6) -0.0042(6) -0.0010(6)
C9 0.0135(7) 0.0136(7) 0.0164(7) -0.0016(6) -0.0027(6) -0.0010(6)
C10 0.0163(7) 0.0121(7) 0.0153(7) -0.0001(6) -0.0026(6) -0.0003(6)
C11 0.0161(8) 0.0189(8) 0.0192(8) -0.0019(7) -0.0014(6) -0.0027(6)
C12 0.0161(8) 0.0187(8) 0.0184(7) -0.0010(7) -0.0017(6) -0.0007(6)
C13 0.0132(7) 0.0136(7) 0.0213(8) 0.0013(6) -0.0020(6) 0.0025(6)
C14 0.0132(7) 0.0123(7) 0.0221(8) -0.0003(6) -0.0034(6) 0.0003(6)
C15 0.0138(8) 0.0183(8) 0.0270(9) -0.0022(7) -0.0068(7) -0.0003(7)
C16 0.0136(8) 0.0190(8) 0.0324(10) -0.0016(7) -0.0039(7) 0.0018(7)
C17 0.0128(7) 0.0185(8) 0.0286(9) -0.0001(6) -0.0002(7) 0.0041(7)
C18 0.0127(7) 0.0181(8) 0.0224(8) 0.0001(6) -0.0007(6) 0.0029(7)
C19 0.0171(8) 0.0215(8) 0.0251(9) 0.0029(7) 0.0010(7) 0.0056(7)
C20 0.0204(9) 0.0222(9) 0.0300(10) 0.0016(8) 0.0051(8) 0.0098(8)
C21 0.0189(9) 0.0272(10) 0.0374(11) -0.0037(8) 0.0045(8) 0.0112(9)
C22 0.0146(8) 0.0294(10) 0.0346(10) 0.0004(8) 0.0036(8) 0.0086(9)
C23 0.0278(10) 0.0332(11) 0.0209(8) 0.0019(9) -0.0054(8) -0.0098(8)
C24 0.0278(10) 0.0320(10) 0.0208(9) 0.0063(9) -0.0019(8) 0.0072(8)
C25 0.0241(9) 0.0130(7) 0.0260(9) -0.0010(7) 0.0022(7) -0.0001(7)
C26 0.0195(8) 0.0165(8) 0.0268(9) 0.0050(7) -0.0015(7) 0.0041(7)
C27 0.0185(8) 0.0131(7) 0.0306(9) 0.0001(7) -0.0015(7) 0.0015(7)
C28 0.0178(8) 0.0200(8) 0.0323(10) 0.0023(7) -0.0011(8) 0.0037(7)
C29 0.0208(9) 0.0240(9) 0.0273(9) 0.0051(8) 0.0054(8) 0.0114(8)
C30 0.0324(11) 0.0251(10) 0.0362(11) 0.0044(9) 0.0045(10) 0.0124(9)
C31 0.0334(11) 0.0295(10) 0.0233(9) 0.0013(9) 0.0068(9) 0.0064(8)
C32 0.0373(12) 0.0313(11) 0.0343(11) -0.0010(10) 0.0121(10) 0.0040(9)
C33 0.0566(19) 0.0508(17) 0.0546(17) -0.0206(16) 0.0115(15) -0.0036(14)
C34 0.079(2) 0.0497(18) 0.064(2) -0.0230(19) -0.014(2) 0.0164(16)
O8 0.0170(7) 0.0702(14) 0.0375(9) -0.0064(8) -0.0026(7) 0.0239(9)
C35 0.0225(10) 0.0544(15) 0.0344(11) -0.0013(11) -0.0057(9) 0.0076(11)

loop_
_atom_type_symbol
_atom_type_description
_atom_type_scat_dispersion_real
_atom_type_scat_dispersion_imag
_atom_type_scat_source
C C 0.0033 0.0016 'International Tables Vol C Tables 4.2.6.8 and 6.1.1.4'
H H 0.0000 0.0000 'International Tables Vol C Tables 4.2.6.8 and 6.1.1.4'
N N 0.0061 0.0033 'International Tables Vol C Tables 4.2.6.8 and 6.1.1.4'
O O 0.0106 0.0060 'International Tables Vol C Tables 4.2.6.8 and 6.1.1.4'

loop_
_geom_angle_atom_site_label_1
_geom_angle_atom_site_label_2
_geom_angle_atom_site_label_3
_geom_angle
N1 O1 C3 114.75(14)
C32 O7 C33 118.6(2)
O3 N1 O2 128.6(2)
O3 N1 O1 112.79(18)
O2 N1 O1 118.61(17)
C29 N2 C31 121.79(18)
C29 N2 H2N 119.1
C31 N2 H2N 119.1
C2 C1 C10 113.04(14)
C2 C1 H1A 109.0
C10 C1 H1A 109.0
C2 C1 H1B 109.0
C10 C1 H1B 109.0
H1A C1 H1B 107.8
C3 C2 C1 110.78(15)
C3 C2 H2A 109.5
C1 C2 H2A 109.5
C3 C2 H2B 109.5
C1 C2 H2B 109.5
H2A C2 H2B 108.1
O1 C3 C2 108.99(15)
O1 C3 C4 105.56(14)
C2 C3 C4 114.24(15)
O1 C3 H3 109.3
C2 C3 H3 109.3
C4 C3 H3 109.3
C24 C4 C3 111.32(17)
C24 C4 C23 108.59(16)
C3 C4 C23 106.91(16)
C24 C4 C5 114.53(16)
C3 C4 C5 106.60(14)
C23 C4 C5 108.59(16)
C6 C5 C10 110.96(15)
C6 C5 C4 113.04(14)
C10 C5 C4 117.11(15)
C6 C5 H5 104.8
C10 C5 H5 104.8
C4 C5 H5 104.8
C7 C6 C5 109.99(15)
C7 C6 H6A 109.7
C5 C6 H6A 109.7
C7 C6 H6B 109.7
C5 C6 H6B 109.7
H6A C6 H6B 108.2
C6 C7 C8 114.13(16)
C6 C7 H7A 108.7
C8 C7 H7A 108.7
C6 C7 H7B 108.7
C8 C7 H7B 108.7
H7A C7 H7B 107.6
C26 C8 C7 107.86(15)
C26 C8 C9 109.78(15)
C7 C8 C9 110.79(15)
C26 C8 C14 110.28(14)
C7 C8 C14 110.18(14)
C9 C8 C14 107.95(14)
C11 C9 C8 108.15(14)
C11 C9 C10 115.58(14)
C8 C9 C10 117.53(14)
C11 C9 H9 104.7
C8 C9 H9 104.7
C10 C9 H9 104.7
C25 C10 C1 108.51(15)
C25 C10 C5 113.92(14)
C1 C10 C5 107.61(14)
C25 C10 C9 112.32(15)
C1 C10 C9 108.08(13)
C5 C10 C9 106.15(14)
O4 C11 C12 119.42(17)
O4 C11 C9 123.50(17)
C12 C11 C9 117.08(15)
C13 C12 C11 124.57(17)
C13 C12 H12 117.7
C11 C12 H12 117.7
C12 C13 C18 118.73(16)
C12 C13 C14 120.39(16)
C18 C13 C14 120.69(15)
C13 C14 C15 111.65(15)
C13 C14 C27 106.56(15)
C15 C14 C27 107.25(15)
C13 C14 C8 109.02(14)
C15 C14 C8 110.50(15)
C27 C14 C8 111.82(15)
C16 C15 C14 114.29(16)
C16 C15 H15A 108.7
C14 C15 H15A 108.7
C16 C15 H15B 108.7
C14 C15 H15B 108.7
H15A C15 H15B 107.6
C15 C16 C17 112.65(16)
C15 C16 H16A 109.1
C17 C16 H16A 109.1
C15 C16 H16B 109.1
C17 C16 H16B 109.1
H16A C16 H16B 107.8
C16 C17 C28 110.23(16)
C16 C17 C22 111.17(16)
C28 C17 C22 107.16(17)
C16 C17 C18 108.77(16)
C28 C17 C18 110.14(16)
C22 C17 C18 109.36(16)
C13 C18 C17 113.05(15)
C13 C18 C19 109.26(15)
C17 C18 C19 112.42(15)
C13 C18 H18 107.3
C17 C18 H18 107.3
C19 C18 H18 107.3
C20 C19 C18 114.16(16)
C20 C19 H19A 108.7
C18 C19 H19A 108.7
C20 C19 H19B 108.7
C18 C19 H19B 108.7
H19A C19 H19B 107.6
C29 C20 C19 114.11(17)
C29 C20 C21 109.22(18)
C19 C20 C21 107.84(17)
C29 C20 C30 106.28(17)
C19 C20 C30 109.05(18)
C21 C20 C30 110.33(18)
C22 C21 C20 111.27(17)
C22 C21 H21A 109.4
C20 C21 H21A 109.4
C22 C21 H21B 109.4
C20 C21 H21B 109.4
H21A C21 H21B 108.0
C21 C22 C17 115.40(18)
C21 C22 H22A 108.4
C17 C22 H22A 108.4
C21 C22 H22B 108.4
C17 C22 H22B 108.4
H22A C22 H22B 107.5
C4 C23 H23A 109.5
C4 C23 H23B 109.5
H23A C23 H23B 109.5
C4 C23 H23C 109.5
H23A C23 H23C 109.5
H23B C23 H23C 109.5
C4 C24 H24A 109.5
C4 C24 H24B 109.5
H24A C24 H24B 109.5
C4 C24 H24C 109.5
H24A C24 H24C 109.5
H24B C24 H24C 109.5
C10 C25 H25A 109.5
C10 C25 H25B 109.5
H25A C25 H25B 109.5
C10 C25 H25C 109.5
H25A C25 H25C 109.5
H25B C25 H25C 109.5
C8 C26 H26A 109.5
C8 C26 H26B 109.5
H26A C26 H26B 109.5
C8 C26 H26C 109.5
H26A C26 H26C 109.5
H26B C26 H26C 109.5
C14 C27 H27A 109.5
C14 C27 H27B 109.5
H27A C27 H27B 109.5
C14 C27 H27C 109.5
H27A C27 H27C 109.5
H27B C27 H27C 109.5
C17 C28 H28A 109.5
C17 C28 H28B 109.5
H28A C28 H28B 109.5
C17 C28 H28C 109.5
H28A C28 H28C 109.5
H28B C28 H28C 109.5
O5 C29 N2 121.4(2)
O5 C29 C20 121.2(2)
N2 C29 C20 117.40(18)
C20 C30 H30A 109.5
C20 C30 H30B 109.5
H30A C30 H30B 109.5
C20 C30 H30C 109.5
H30A C30 H30C 109.5
H30B C30 H30C 109.5
N2 C31 C32 112.32(18)
N2 C31 H31A 109.1
C32 C31 H31A 109.1
N2 C31 H31B 109.1
C32 C31 H31B 109.1
H31A C31 H31B 107.9
O6 C32 O7 125.7(2)
O6 C32 C31 125.2(2)
O7 C32 C31 109.10(19)
O7 C33 C34 109.2(3)
O7 C33 H33A 109.8
C34 C33 H33A 109.8
O7 C33 H33B 109.8
C34 C33 H33B 109.8
H33A C33 H33B 108.3
C33 C34 H34A 109.5
C33 C34 H34B 109.5
H34A C34 H34B 109.5
C33 C34 H34C 109.5
H34A C34 H34C 109.5
H34B C34 H34C 109.5
C35 O8 H8 109.5
O8 C35 H35A 109.5
O8 C35 H35B 109.5
H35A C35 H35B 109.5
O8 C35 H35C 109.5
H35A C35 H35C 109.5
H35B C35 H35C 109.5

loop_
_geom_bond_atom_site_label_1
_geom_bond_atom_site_label_2
_geom_bond_distance
O1 N1 1.395(2)
O1 C3 1.472(2)
O2 N1 1.207(2)
O3 N1 1.205(3)
O4 C11 1.224(2)
O5 C29 1.243(3)
O6 C32 1.196(3)
O7 C32 1.343(3)
O7 C33 1.469(4)
N2 C29 1.338(3)
N2 C31 1.440(3)
N2 H2N 0.8800
C1 C2 1.528(3)
C1 C10 1.545(3)
C1 H1A 0.9900
C1 H1B 0.9900
C2 C3 1.514(3)
C2 H2A 0.9900
C2 H2B 0.9900
C3 C4 1.542(3)
C3 H3 1.0000
C4 C24 1.536(3)
C4 C23 1.544(3)
C4 C5 1.563(3)
C5 C6 1.532(3)
C5 C10 1.559(2)
C5 H5 1.0000
C6 C7 1.530(3)
C6 H6A 0.9900
C6 H6B 0.9900
C7 C8 1.541(2)
C7 H7A 0.9900
C7 H7B 0.9900
C8 C26 1.541(3)
C8 C9 1.566(2)
C8 C14 1.588(3)
C9 C11 1.528(2)
C9 C10 1.569(2)
C9 H9 1.0000
C10 C25 1.544(2)
C11 C12 1.470(3)
C12 C13 1.343(2)
C12 H12 0.9500
C13 C18 1.519(3)
C13 C14 1.527(3)
C14 C15 1.554(3)
C14 C27 1.556(2)
C15 C16 1.528(3)
C15 H15A 0.9900
C15 H15B 0.9900
C16 C17 1.531(3)
C16 H16A 0.9900
C16 H16B 0.9900
C17 C28 1.534(3)
C17 C22 1.543(3)
C17 C18 1.547(3)
C18 C19 1.549(3)
C18 H18 1.0000
C19 C20 1.536(3)
C19 H19A 0.9900
C19 H19B 0.9900
C20 C29 1.531(3)
C20 C21 1.537(3)
C20 C30 1.543(3)
C21 C22 1.531(3)
C21 H21A 0.9900
C21 H21B 0.9900
C22 H22A 0.9900
C22 H22B 0.9900
C23 H23A 0.9800
C23 H23B 0.9800
C23 H23C 0.9800
C24 H24A 0.9800
C24 H24B 0.9800
C24 H24C 0.9800
C25 H25A 0.9800
C25 H25B 0.9800
C25 H25C 0.9800
C26 H26A 0.9800
C26 H26B 0.9800
C26 H26C 0.9800
C27 H27A 0.9800
C27 H27B 0.9800
C27 H27C 0.9800
C28 H28A 0.9800
C28 H28B 0.9800
C28 H28C 0.9800
C30 H30A 0.9800
C30 H30B 0.9800
C30 H30C 0.9800
C31 C32 1.513(3)
C31 H31A 0.9900
C31 H31B 0.9900
C33 C34 1.486(6)
C33 H33A 0.9900
C33 H33B 0.9900
C34 H34A 0.9800
C34 H34B 0.9800
C34 H34C 0.9800
O8 C35 1.417(3)
O8 H8 0.8400
C35 H35A 0.9800
C35 H35B 0.9800
C35 H35C 0.9800

loop_
_geom_hbond_atom_site_label_D
_geom_hbond_atom_site_label_H
_geom_hbond_atom_site_label_A
_geom_hbond_site_symmetry_A
_geom_hbond_distance_DH
_geom_hbond_distance_HA
_geom_hbond_distance_DA
_geom_hbond_angle_DHA
N2 H2N O8 4_556 0.88 2.04 2.806(3) 144.3
O8 H8 O5 . 0.84 1.89 2.728(2) 176.9
C1 H1A O4 . 0.99 2.34 2.968(2) 120.1
C19 H19B O8 4_556 0.99 2.40 3.359(3) 162.7
C25 H25A O4 . 0.98 2.41 3.058(3) 123.0
C34 H34B O5 4_566 0.98 2.58 3.515(4) 160.4

loop_
_geom_torsion_atom_site_label_1
_geom_torsion_atom_site_label_2
_geom_torsion_atom_site_label_3
_geom_torsion_atom_site_label_4
_geom_torsion
C3 O1 N1 O3 -171.98(18)
C3 O1 N1 O2 7.6(3)
C10 C1 C2 C3 -57.2(2)
N1 O1 C3 C2 77.22(19)
N1 O1 C3 C4 -159.65(15)
C1 C2 C3 O1 175.89(14)
C1 C2 C3 C4 58.1(2)
O1 C3 C4 C24 -47.73(19)
C2 C3 C4 C24 72.0(2)
O1 C3 C4 C23 70.72(19)
C2 C3 C4 C23 -169.56(16)
O1 C3 C4 C5 -173.29(14)
C2 C3 C4 C5 -53.6(2)
C24 C4 C5 C6 59.7(2)
C3 C4 C5 C6 -176.67(16)
C23 C4 C5 C6 -61.8(2)
C24 C4 C5 C10 -71.1(2)
C3 C4 C5 C10 52.5(2)
C23 C4 C5 C10 167.32(16)
C10 C5 C6 C7 -64.4(2)
C4 C5 C6 C7 161.69(16)
C5 C6 C7 C8 56.1(2)
C6 C7 C8 C26 75.1(2)
C6 C7 C8 C9 -45.1(2)
C6 C7 C8 C14 -164.45(15)
C26 C8 C9 C11 58.58(18)
C7 C8 C9 C11 177.61(14)
C14 C8 C9 C11 -61.66(18)
C26 C8 C9 C10 -74.52(19)
C7 C8 C9 C10 44.5(2)
C14 C8 C9 C10 165.23(14)
C2 C1 C10 C25 -70.77(19)
C2 C1 C10 C5 52.94(19)
C2 C1 C10 C9 167.18(14)
C6 C5 C10 C25 -64.3(2)
C4 C5 C10 C25 67.5(2)
C6 C5 C10 C1 175.38(15)
C4 C5 C10 C1 -52.79(19)
C6 C5 C10 C9 59.85(18)
C4 C5 C10 C9 -168.32(15)
C11 C9 C10 C25 -55.9(2)
C8 C9 C10 C25 73.8(2)
C11 C9 C10 C1 63.80(19)
C8 C9 C10 C1 -166.48(15)
C11 C9 C10 C5 179.00(15)
C8 C9 C10 C5 -51.27(19)
C8 C9 C11 O4 -144.77(19)
C10 C9 C11 O4 -10.6(3)
C8 C9 C11 C12 35.9(2)
C10 C9 C11 C12 170.02(16)
O4 C11 C12 C13 174.69(19)
C9 C11 C12 C13 -5.9(3)
C11 C12 C13 C18 177.53(17)
C11 C12 C13 C14 2.6(3)
C12 C13 C14 C15 -151.67(17)
C18 C13 C14 C15 33.5(2)
C12 C13 C14 C27 91.53(19)
C18 C13 C14 C27 -83.32(19)
C12 C13 C14 C8 -29.3(2)
C18 C13 C14 C8 155.85(15)
C26 C8 C14 C13 -61.40(18)
C7 C8 C14 C13 179.64(15)
C9 C8 C14 C13 58.54(18)
C26 C8 C14 C15 61.66(19)
C7 C8 C14 C15 -57.31(19)
C9 C8 C14 C15 -178.41(15)
C26 C8 C14 C27 -178.96(15)
C7 C8 C14 C27 62.08(18)
C9 C8 C14 C27 -59.02(18)
C13 C14 C15 C16 -39.6(2)
C27 C14 C15 C16 76.7(2)
C8 C14 C15 C16 -161.15(15)
C14 C15 C16 C17 55.7(2)
C15 C16 C17 C28 60.9(2)
C15 C16 C17 C22 179.60(16)
C15 C16 C17 C18 -59.9(2)
C12 C13 C18 C17 144.52(17)
C14 C13 C18 C17 -40.5(2)
C12 C13 C18 C19 -89.5(2)
C14 C13 C18 C19 85.45(19)
C16 C17 C18 C13 51.0(2)
C28 C17 C18 C13 -69.9(2)
C22 C17 C18 C13 172.58(16)
C16 C17 C18 C19 -73.29(19)
C28 C17 C18 C19 165.80(16)
C22 C17 C18 C19 48.3(2)
C13 C18 C19 C20 179.00(16)
C17 C18 C19 C20 -54.6(2)
C18 C19 C20 C29 -64.7(2)
C18 C19 C20 C21 56.9(2)
C18 C19 C20 C30 176.67(18)
C29 C20 C21 C22 68.4(2)
C19 C20 C21 C22 -56.1(2)
C30 C20 C21 C22 -175.09(19)
C20 C21 C22 C17 56.4(3)
C16 C17 C22 C21 69.3(2)
C28 C17 C22 C21 -170.23(18)
C18 C17 C22 C21 -50.9(2)
C31 N2 C29 O5 0.0(3)
C31 N2 C29 C20 -177.81(18)
C19 C20 C29 O5 154.10(19)
C21 C20 C29 O5 33.3(2)
C30 C20 C29 O5 -85.7(2)
C19 C20 C29 N2 -28.1(3)
C21 C20 C29 N2 -148.88(18)
C30 C20 C29 N2 92.1(2)
C29 N2 C31 C32 -134.1(2)
C33 O7 C32 O6 2.8(4)
C33 O7 C32 C31 -178.3(3)
N2 C31 C32 O6 4.9(4)
N2 C31 C32 O7 -174.1(2)
C32 O7 C33 C34 87.1(3)
